data_7700042
loop_
_publ_author_name
'Gheorghe, Andreea'
'Imaz, Inhar'
'van der Vlugt, Jarl Ivar'
'Maspoch, Daniel'
'Tanase, Stefania'

_publ_section_title
;
 Tuning the supramolecular isomerism of MOF-74 by controlling the
 synthesis conditions
;
_journal_name_full 'Dalton Transactions'
_journal_paper_doi 10.1039/C9DT01572H
_journal_year 2019
_chemical_formula_moiety 'C8 H2 O7 Zn2'
_chemical_formula_sum 'C8 H2 O7 Zn2'
_chemical_formula_weight 340.88
_space_group_crystal_system trigonal
_space_group_IT_number 167
_space_group_name_Hall '-R 3 2"c'
_space_group_name_H-M_alt 'R -3 c :H'
_symmetry_space_group_name_Hall '-R 3 2"c'
_symmetry_space_group_name_H-M 'R -3 c :H'
_atom_sites_solution_hydrogens geom
_audit_creation_method SHELXL-2018/1
_audit_update_record
;
2019-05-08 deposited with the CCDC.    2019-05-20 downloaded from the CCDC.
;
_cell_angle_alpha 90
_cell_angle_beta 90
_cell_angle_gamma 120
_cell_formula_units_Z 18
_cell_length_a 22.970(5)
_cell_length_b 22.970(5)
_cell_length_c 15.910(5)
_cell_measurement_reflns_used 3425
_cell_measurement_temperature 100(2)
_cell_measurement_theta_max 40
_cell_measurement_theta_min 1
_cell_volume 7270(3)
_computing_cell_refinement 'xds (kabsch, 2010)'
_computing_data_collection MxCube
_computing_data_reduction 'xds (kabsch, 2010)'
_computing_structure_refinement 'SHELXL-2018/1 (Sheldrick, 2018)'
_computing_structure_solution 'SHELXT2018/1 (Sheldrick, 2018)'
_diffrn_ambient_temperature 100(2)
_diffrn_measured_fraction_theta_full 1.000
_diffrn_measured_fraction_theta_max 0.932
_diffrn_measurement_device_type 'PILATUS DECTRIS'
_diffrn_measurement_method 'profile data from \fi-scans'
_diffrn_radiation_type synchrotron
_diffrn_radiation_wavelength 0.72656
_diffrn_reflns_av_R_equivalents 0.0609
_diffrn_reflns_av_unetI/netI 0.0220
_diffrn_reflns_Laue_measured_fraction_full 1.000
_diffrn_reflns_Laue_measured_fraction_max 0.932
_diffrn_reflns_limit_h_max 30
_diffrn_reflns_limit_h_min -30
_diffrn_reflns_limit_k_max 30
_diffrn_reflns_limit_k_min -30
_diffrn_reflns_limit_l_max 19
_diffrn_reflns_limit_l_min -19
_diffrn_reflns_number 31595
_diffrn_reflns_point_group_measured_fraction_full 1.000
_diffrn_reflns_point_group_measured_fraction_max 0.932
_diffrn_reflns_theta_full 25.845
_diffrn_reflns_theta_max 29.337
_diffrn_reflns_theta_min 1.813
_diffrn_source synchrotron
_exptl_absorpt_coefficient_mu 3.164
_exptl_absorpt_correction_type none
_exptl_crystal_colour orange
_exptl_crystal_density_diffrn 1.401
_exptl_crystal_description prism
_exptl_crystal_F_000 4796
_exptl_crystal_size_max 0.080
_exptl_crystal_size_mid 0.060
_exptl_crystal_size_min 0.060
_refine_diff_density_max 0.941
_refine_diff_density_min -1.404
_refine_diff_density_rms 0.146
_refine_ls_extinction_method none
_refine_ls_goodness_of_fit_ref 1.194
_refine_ls_hydrogen_treatment constr
_refine_ls_matrix_type full
_refine_ls_number_parameters 87
_refine_ls_number_reflns 1943
_refine_ls_number_restraints 0
_refine_ls_restrained_S_all 1.194
_refine_ls_R_factor_all 0.0586
_refine_ls_R_factor_gt 0.0560
_refine_ls_shift/su_max 0.000
_refine_ls_shift/su_mean 0.000
_refine_ls_structure_factor_coef Fsqd
_refine_ls_weighting_details 'w=1/[\s^2^(Fo^2^)+(0.0827P)^2^+56.9912P] where P=(Fo^2^+2Fc^2^)/3'
_refine_ls_weighting_scheme calc
_refine_ls_wR_factor_gt 0.1726
_refine_ls_wR_factor_ref 0.1746
_reflns_Friedel_coverage 0.000
_reflns_number_gt 1817
_reflns_number_total 1943
_reflns_threshold_expression 'I > 2\s(I)'
_cod_data_source_file c9dt01572h2.cif
_cod_data_source_block utsa74
_cod_original_cell_volume 7270(4)
_cod_database_code 7700042
_shelx_shelxl_version_number 2018/1
_shelx_space_group_comment
;
The symmetry employed for this shelxl refinement is uniquely defined
by the following loop, which should always be used as a source of
symmetry information in preference to the above space-group names.
They are only intended as comments.
;
_shelx_estimated_absorpt_t_min 0.862
_shelx_estimated_absorpt_t_max 0.894

loop_
_space_group_symop_operation_xyz
'x, y, z'
'-y, x-y, z'
'-x+y, -x, z'
'x-y, -y, -z+1/2'
'-x, -x+y, -z+1/2'
'y, x, -z+1/2'
'x+2/3, y+1/3, z+1/3'
'-y+2/3, x-y+1/3, z+1/3'
'-x+y+2/3, -x+1/3, z+1/3'
'x-y+2/3, -y+1/3, -z+5/6'
'-x+2/3, -x+y+1/3, -z+5/6'
'y+2/3, x+1/3, -z+5/6'
'x+1/3, y+2/3, z+2/3'
'-y+1/3, x-y+2/3, z+2/3'
'-x+y+1/3, -x+2/3, z+2/3'
'x-y+1/3, -y+2/3, -z+7/6'
'-x+1/3, -x+y+2/3, -z+7/6'
'y+1/3, x+2/3, -z+7/6'
'-x, -y, -z'
'y, -x+y, -z'
'x-y, x, -z'
'-x+y, y, z-1/2'
'x, x-y, z-1/2'
'-y, -x, z-1/2'
'-x+2/3, -y+1/3, -z+1/3'
'y+2/3, -x+y+1/3, -z+1/3'
'x-y+2/3, x+1/3, -z+1/3'
'-x+y+2/3, y+1/3, z-1/6'
'x+2/3, x-y+1/3, z-1/6'
'-y+2/3, -x+1/3, z-1/6'
'-x+1/3, -y+2/3, -z+2/3'
'y+1/3, -x+y+2/3, -z+2/3'
'x-y+1/3, x+2/3, -z+2/3'
'-x+y+1/3, y+2/3, z+1/6'
'x+1/3, x-y+2/3, z+1/6'
'-y+1/3, -x+2/3, z+1/6'

loop_
_atom_site_label
_atom_site_type_symbol
_atom_site_fract_x
_atom_site_fract_y
_atom_site_fract_z
_atom_site_U_iso_or_equiv
_atom_site_adp_type
_atom_site_occupancy
_atom_site_site_symmetry_order
_atom_site_calc_flag
_atom_site_refinement_flags_posn
_atom_site_refinement_flags_adp
_atom_site_refinement_flags_occupancy
Zn1 Zn 0.42830(3) 0.000000 0.250000 0.0323(2) Uani 1 2 d S T P
O2 O 0.50050(18) 0.0163(2) 0.32794(18) 0.0541(10) Uani 1 1 d . . .
O8 O 0.3653(2) 0.06929(18) 0.32989(18) 0.0568(11) Uani 1 1 d . . .
O9 O 0.41907(17) 0.07495(16) 0.21258(18) 0.0405(7) Uani 1 1 d . . .
C4 C 0.3568(3) 0.1304(2) 0.2120(2) 0.0409(10) Uani 1 1 d . . .
C3 C 0.4414(2) -0.0152(3) 0.4580(2) 0.0426(11) Uani 1 1 d . . .
H3 H 0.401825 -0.025531 0.430095 0.051 Uiso 1 1 calc R U .
C2 C 0.3819(3) 0.0897(2) 0.2554(2) 0.0413(10) Uani 1 1 d . . .
C1 C 0.5005(2) 0.0082(3) 0.4119(3) 0.0435(11) Uani 1 1 d . . .
Zn2 Zn 0.54442(6) -0.03037(7) 0.25843(6) 0.0473(3) Uani 0.5 1 d . . P
O1S O 0.4953(6) -0.1270(7) 0.2991(6) 0.093(4) Uani 0.5 1 d . . P

loop_
_atom_site_aniso_label
_atom_site_aniso_U_11
_atom_site_aniso_U_22
_atom_site_aniso_U_33
_atom_site_aniso_U_23
_atom_site_aniso_U_13
_atom_site_aniso_U_12
Zn1 0.0359(3) 0.0522(4) 0.0144(3) 0.0047(2) 0.00236(11) 0.0261(2)
O2 0.0530(19) 0.119(3) 0.0099(14) 0.0014(15) 0.0005(12) 0.057(2)
O8 0.120(3) 0.055(2) 0.0155(13) 0.0039(12) 0.0036(16) 0.058(2)
O9 0.0490(17) 0.0448(17) 0.0253(14) 0.0048(12) -0.0010(12) 0.0218(14)
C4 0.071(3) 0.039(2) 0.0162(18) 0.0030(15) 0.0046(17) 0.030(2)
C3 0.044(2) 0.079(3) 0.0173(19) -0.0056(18) -0.0038(15) 0.040(2)
C2 0.069(3) 0.038(2) 0.0174(17) -0.0028(14) -0.0040(17) 0.027(2)
C1 0.052(3) 0.082(3) 0.0119(16) -0.0028(17) -0.0010(15) 0.045(3)
Zn2 0.0505(6) 0.0951(9) 0.0146(5) -0.0107(5) -0.0058(4) 0.0501(6)
O1S 0.109(8) 0.142(10) 0.056(5) 0.038(6) 0.028(5) 0.083(8)

loop_
_atom_type_symbol
_atom_type_description
_atom_type_scat_dispersion_real
_atom_type_scat_dispersion_imag
_atom_type_scat_source
C C 0.0033 0.0016 'International Tables Vol C Tables 4.2.6.8 and 6.1.1.4'
H H 0.0000 0.0000 'International Tables Vol C Tables 4.2.6.8 and 6.1.1.4'
O O 0.0106 0.0060 'International Tables Vol C Tables 4.2.6.8 and 6.1.1.4'
Zn Zn 0.2839 1.4301 'International Tables Vol C Tables 4.2.6.8 and 6.1.1.4'
N N 0.0061 0.0033 'International Tables Vol C Tables 4.2.6.8 and 6.1.1.4'

loop_
_geom_angle_atom_site_label_1
_geom_angle_atom_site_label_2
_geom_angle_atom_site_label_3
_geom_angle
_geom_angle_site_symmetry_1
_geom_angle_site_symmetry_3
O9 Zn1 O9 112.5(2) 4 .
O9 Zn1 O2 119.10(17) 4 4
O9 Zn1 O2 110.58(15) . 4
O9 Zn1 O2 110.58(15) 4 .
O9 Zn1 O2 119.10(17) . .
O2 Zn1 O2 82.15(18) 4 .
O9 Zn1 Zn2 112.29(10) 4 .
O9 Zn1 Zn2 135.17(10) . .
O2 Zn1 Zn2 41.97(9) 4 .
O2 Zn1 Zn2 42.82(11) . .
O9 Zn1 Zn2 135.17(10) 4 4
O9 Zn1 Zn2 112.30(10) . 4
O2 Zn1 Zn2 42.82(11) 4 4
O2 Zn1 Zn2 41.97(9) . 4
Zn2 Zn1 Zn2 23.19(5) . 4
C1 O2 Zn1 131.4(3) . .
C1 O2 Zn2 128.1(3) . 4
Zn1 O2 Zn2 99.33(13) . 4
C1 O2 Zn2 114.5(3) . .
Zn1 O2 Zn2 98.36(15) . .
Zn2 O2 Zn2 34.25(9) 4 .
C2 O8 Zn2 126.4(3) . 36
C2 O8 Zn2 124.7(3) . 32
Zn2 O8 Zn2 34.71(9) 36 32
C2 O9 Zn1 117.6(3) . .
C1 C4 C3 119.8(4) 32 14_544
C1 C4 C2 122.8(4) 32 .
C3 C4 C2 117.3(4) 14_544 .
C1 C3 C4 121.6(4) . 9
O8 C2 O9 121.7(4) . .
O8 C2 C4 121.9(4) . .
O9 C2 C4 116.3(4) . .
O2 C1 C3 120.5(4) . .
O2 C1 C4 120.9(4) . 33_545
C3 C1 C4 118.6(4) . 33_545
Zn2 Zn2 O8 81.25(16) 4 30
Zn2 Zn2 O2 74.14(14) 4 4
O8 Zn2 O2 87.69(13) 30 4
Zn2 Zn2 O2 71.61(13) 4 .
O8 Zn2 O2 150.91(18) 30 .
O2 Zn2 O2 75.20(17) 4 .
Zn2 Zn2 O1S 173.9(3) 4 .
O8 Zn2 O1S 103.8(3) 30 .
O2 Zn2 O1S 109.3(4) 4 .
O2 Zn2 O1S 104.0(3) . .
Zn2 Zn2 O8 64.04(13) 4 33_545
O8 Zn2 O8 95.51(18) 30 33_545
O2 Zn2 O8 136.92(19) 4 33_545
O2 Zn2 O8 82.13(14) . 33_545
O1S Zn2 O8 111.5(4) . 33_545
Zn2 Zn2 Zn1 78.41(3) 4 .
O8 Zn2 Zn1 126.03(11) 30 .
O2 Zn2 Zn1 38.70(9) 4 .
O2 Zn2 Zn1 38.82(9) . .
O1S Zn2 Zn1 101.0(3) . .
O8 Zn2 Zn1 118.36(11) 33_545 .

loop_
_geom_bond_atom_site_label_1
_geom_bond_atom_site_label_2
_geom_bond_distance
_geom_bond_site_symmetry_2
Zn1 O9 1.931(3) 4
Zn1 O9 1.931(3) .
Zn1 O2 1.951(3) 4
Zn1 O2 1.951(3) .
Zn1 Zn2 3.0789(13) .
Zn1 Zn2 3.0789(13) 4
O2 C1 1.349(5) .
O2 Zn2 2.087(3) 4
O2 Zn2 2.115(4) .
O8 C2 1.262(5) .
O8 Zn2 1.954(3) 36
O8 Zn2 2.148(4) 32
O9 C2 1.264(6) .
C4 C1 1.400(6) 32
C4 C3 1.402(6) 14_544
C4 C2 1.490(6) .
C3 C1 1.392(6) .
Zn2 Zn2 1.238(3) 4
Zn2 O1S 2.028(12) .
